data_4002206
loop_
_publ_author_name
'Inoue, Satoru'
'Minemawari, Hiromi'
'Tsutsumi, Jun&#x2019;ya'
'Chikamatsu, Masayuki'
'Yamada, Toshikazu'
'Horiuchi, Sachio'
'Tanaka, Mutsuo'
'Kumai, Reiji'
'Yoneya, Makoto'
'Hasegawa, Tatsuo'

_publ_section_title
;
 Effects of Substituted Alkyl Chain Length on Solution-Processable Layered
 Organic Semiconductor Crystals
;
_journal_issue 11
_journal_name_full 'Chemistry of Materials'
_journal_page_first 3809
_journal_paper_doi 10.1021/acs.chemmater.5b00810
_journal_volume 27
_journal_year 2015
_chemical_formula_moiety 'C26 H24 S2'
_chemical_formula_sum 'C26 H24 S2'
_chemical_formula_weight 400.60
_space_group_crystal_system monoclinic
_space_group_IT_number 14
_space_group_name_Hall '-P 2yab'
_space_group_name_H-M_alt 'P 1 21/a 1'
_symmetry_space_group_name_Hall '-P 2yab'
_symmetry_space_group_name_H-M 'P 1 21/a 1'
_atom_sites_solution_hydrogens geom
_atom_sites_solution_primary direct
_atom_sites_solution_secondary difmap
_cell_angle_alpha 90.0000
_cell_angle_beta 93.5107(7)
_cell_angle_gamma 90.0000
_cell_formula_units_Z 4
_cell_length_a 6.0957(1)
_cell_length_b 7.8022(1)
_cell_length_c 44.243(3)
_cell_measurement_reflns_used 33
_cell_measurement_temperature 300
_cell_measurement_theta_max 63.72
_cell_measurement_theta_min 11.15
_cell_volume 2100.24(15)
_computing_cell_refinement PROCESS-AUTO
_computing_data_collection PROCESS-AUTO
_computing_data_reduction PROCESS-AUTO
_computing_molecular_graphics 'CrystalStructure 4.1'
_computing_publication_material 'CrystalStructure 4.1 (Rigaku, 2014)'
_computing_structure_refinement 'SHELXL97 (Sheldrick, 2008)'
_computing_structure_solution 'SIR92 (Altomare, et al., 1994)'
_diffrn_ambient_temperature 300
_diffrn_measured_fraction_theta_full 0.394
_diffrn_measured_fraction_theta_max 0.383
_diffrn_measurement_device_type Rigaku_IPDSC
_diffrn_measurement_method IP
_diffrn_radiation_type synchrotron
_diffrn_radiation_wavelength 1.55270
_diffrn_reflns_av_R_equivalents 0.0580
_diffrn_reflns_laue_measured_fraction_full 0.394
_diffrn_reflns_laue_measured_fraction_max 0.383
_diffrn_reflns_limit_h_max 4
_diffrn_reflns_limit_h_min -4
_diffrn_reflns_limit_k_max 8
_diffrn_reflns_limit_k_min -5
_diffrn_reflns_limit_l_max 53
_diffrn_reflns_limit_l_min -21
_diffrn_reflns_number 2235
_diffrn_reflns_point_group_measured_fraction_full 0.394
_diffrn_reflns_point_group_measured_fraction_max 0.383
_diffrn_reflns_theta_full 68.689
_diffrn_reflns_theta_max 71.119
_diffrn_reflns_theta_min 5.799
_diffrn_standards_number 0
_exptl_absorpt_coefficient_mu 23.26
_exptl_absorpt_correction_T_max 1.000
_exptl_absorpt_correction_T_min 0.566
_exptl_absorpt_correction_type multi-scan
_exptl_absorpt_process_details 'RAPID AUTO (Rigaku, IP-DSC2)'
_exptl_crystal_colour colorless
_exptl_crystal_density_diffrn 1.267
_exptl_crystal_density_method 'not measured'
_exptl_crystal_description platelet
_exptl_crystal_F_000 848.00
_exptl_crystal_size_max 0.3
_exptl_crystal_size_mid 0.3
_exptl_crystal_size_min 0.02
_refine_diff_density_max 0.26
_refine_diff_density_min -0.43
_refine_ls_extinction_method none
_refine_ls_goodness_of_fit_ref 0.916
_refine_ls_hydrogen_treatment constr
_refine_ls_number_parameters 218
_refine_ls_number_reflns 1528
_refine_ls_number_restraints 0
_refine_ls_R_factor_all 0.1177
_refine_ls_R_factor_gt 0.0756
_refine_ls_shift/su_max 0.000
_refine_ls_structure_factor_coef Fsqd
_refine_ls_weighting_details 'w = 1/[\s^2^(Fo^2^)+(0.1584P)^2^+0.0000P] where P=(Fo^2^+2Fc^2^)/3'
_refine_ls_weighting_scheme calc
_refine_ls_wR_factor_gt 0.2075
_refine_ls_wR_factor_ref 0.2299
_reflns_number_gt 786
_reflns_number_total 1528
_reflns_threshold_expression F^2^>2.0\s(F^2^)
_cod_data_source_file cm5b00810_si_005.cif
_cod_data_source_block Ph-BTBT-C6
_cod_depositor_comments 'Adding full bibliography for 4002203--4002207.cif.'
_cod_original_cell_volume 2100.24(9)
_cod_database_code 4002206

loop_
_symmetry_equiv_pos_site_id
_space_group_symop_operation_xyz
1 +X,+Y,+Z
2 1/2-X,1/2+Y,-Z
3 -X,-Y,-Z
4 1/2+X,1/2-Y,+Z

loop_
_atom_site_label
_atom_site_type_symbol
_atom_site_fract_x
_atom_site_fract_y
_atom_site_fract_z
_atom_site_U_iso_or_equiv
_atom_site_adp_type
_atom_site_occupancy
_atom_site_site_symmetry_multiplicity
_atom_site_calc_flag
_atom_site_refinement_flags
S1 S 0.0146(5) 0.6051(3) 0.29678(5) 0.0583(13) Uani 1 4 d .
S2 S 0.5570(5) 0.3939(4) 0.25726(5) 0.0593(13) Uani 1 4 d .
C1 C 0.1706(19) 0.5544(12) 0.3571(2) 0.052(4) Uani 1 4 d .
C2 C 0.334(2) 0.4960(13) 0.3785(2) 0.054(4) Uani 1 4 d .
C3 C 0.5278(18) 0.4265(11) 0.36747(19) 0.056(3) Uiso 1 4 d .
C4 C 0.565(2) 0.4133(12) 0.3380(2) 0.064(3) Uiso 1 4 d .
C5 C 0.008(2) 0.5878(12) 0.2166(2) 0.063(3) Uiso 1 4 d .
C6 C 0.039(2) 0.5589(12) 0.1873(2) 0.073(3) Uiso 1 4 d .
C7 C 0.218(2) 0.4802(15) 0.1762(2) 0.078(4) Uani 1 4 d .
C8 C 0.384(2) 0.4247(12) 0.1973(2) 0.065(4) Uani 1 4 d .
C9 C 0.360(2) 0.4562(12) 0.22776(19) 0.055(3) Uiso 1 4 d .
C10 C 0.1765(19) 0.5322(11) 0.2382(2) 0.051(3) Uani 1 4 d .
C11 C 0.189(2) 0.5352(13) 0.2705(2) 0.048(4) Uani 1 4 d .
C12 C 0.385(2) 0.4681(14) 0.2837(2) 0.049(4) Uani 1 4 d .
C13 C 0.4007(19) 0.4689(11) 0.3162(2) 0.051(3) Uani 1 4 d .
C14 C 0.2089(18) 0.5416(11) 0.32660(17) 0.049(3) Uiso 1 4 d .
C15 C 0.2954(19) 0.5005(14) 0.4108(2) 0.055(3) Uiso 1 4 d .
C16 C 0.1461(18) 0.6098(12) 0.4225(2) 0.069(4) Uani 1 4 d .
C17 C 0.116(2) 0.6116(16) 0.4536(3) 0.095(5) Uani 1 4 d .
C18 C 0.228(2) 0.5043(16) 0.4730(3) 0.075(4) Uani 1 4 d .
C19 C 0.378(2) 0.3944(14) 0.4623(2) 0.072(4) Uani 1 4 d .
C20 C 0.4115(18) 0.3926(13) 0.4313(2) 0.067(4) Uani 1 4 d .
C21 C 0.232(2) 0.4413(15) 0.1429(2) 0.099(5) Uani 1 4 d .
C22 C 0.415(2) 0.5262(15) 0.1283(2) 0.097(5) Uani 1 4 d .
C23 C 0.431(2) 0.4704(17) 0.0947(2) 0.122(6) Uani 1 4 d .
C24 C 0.621(3) 0.5412(19) 0.0803(2) 0.138(7) Uani 1 4 d .
C25 C 0.623(3) 0.475(2) 0.0473(3) 0.174(8) Uani 1 4 d .
C26 C 0.811(4) 0.532(3) 0.0317(4) 0.254(12) Uani 1 4 d .
H1 H 0.03988 0.60041 0.36326 0.0626 Uiso 1 4 calc R
H2 H 0.63619 0.38748 0.38151 0.0672 Uiso 1 4 calc R
H3 H 0.69642 0.36831 0.33197 0.0769 Uiso 1 4 calc R
H4 H -0.11811 0.64182 0.22259 0.0756 Uiso 1 4 calc R
H5 H -0.07085 0.59545 0.17325 0.0872 Uiso 1 4 calc R
H6 H 0.5076 0.36792 0.19106 0.0774 Uiso 1 4 calc R
H7 H 0.06414 0.68316 0.40961 0.0831 Uiso 1 4 calc R
H8 H 0.01654 0.68848 0.46118 0.1144 Uiso 1 4 calc R
H9 H 0.20276 0.50577 0.49348 0.0905 Uiso 1 4 calc R
H10 H 0.45755 0.32113 0.47543 0.0861 Uiso 1 4 calc R
H11 H 0.51429 0.31717 0.4241 0.0806 Uiso 1 4 calc R
H12 H 0.24699 0.31839 0.14054 0.1185 Uiso 1 4 calc R
H13 H 0.09479 0.47524 0.13238 0.1185 Uiso 1 4 calc R
H14 H 0.55173 0.49929 0.13958 0.1164 Uiso 1 4 calc R
H15 H 0.39395 0.64938 0.12908 0.1164 Uiso 1 4 calc R
H16 H 0.43792 0.34629 0.0939 0.1468 Uiso 1 4 calc R
H17 H 0.29803 0.5059 0.08322 0.1468 Uiso 1 4 calc R
H18 H 0.7556 0.50692 0.09156 0.1653 Uiso 1 4 calc R
H19 H 0.61388 0.66536 0.0803 0.1653 Uiso 1 4 calc R
H20 H 0.62179 0.35056 0.04758 0.2088 Uiso 1 4 calc R
H21 H 0.49013 0.51294 0.03617 0.2088 Uiso 1 4 calc R
H22 H 0.80256 0.48714 0.01149 0.3042 Uiso 1 4 calc R
H23 H 0.81166 0.65532 0.03092 0.3042 Uiso 1 4 calc R
H24 H 0.9434 0.49284 0.04233 0.3042 Uiso 1 4 calc R

loop_
_atom_site_aniso_label
_atom_site_aniso_U_11
_atom_site_aniso_U_22
_atom_site_aniso_U_33
_atom_site_aniso_U_12
_atom_site_aniso_U_13
_atom_site_aniso_U_23
S1 0.044(3) 0.066(2) 0.0644(14) 0.0124(18) 0.0053(16) 0.0008(13)
S2 0.044(3) 0.069(2) 0.0660(15) 0.0059(19) 0.0078(17) -0.0047(14)
C1 0.031(11) 0.052(9) 0.075(6) -0.013(7) 0.015(7) -0.009(5)
C2 0.050(12) 0.043(8) 0.067(6) -0.009(7) 0.001(7) -0.002(6)
C7 0.084(14) 0.088(10) 0.064(6) 0.009(9) 0.006(8) 0.010(7)
C8 0.072(12) 0.052(9) 0.070(6) 0.008(7) 0.012(7) -0.001(5)
C10 0.050(11) 0.039(8) 0.064(6) 0.004(7) 0.011(6) 0.006(5)
C11 0.035(13) 0.034(8) 0.077(7) -0.013(8) 0.013(7) -0.010(5)
C12 0.028(12) 0.048(9) 0.072(6) -0.013(8) -0.001(7) -0.011(5)
C13 0.056(11) 0.035(7) 0.063(6) -0.009(7) 0.020(6) -0.006(5)
C16 0.064(11) 0.072(9) 0.071(6) 0.006(8) 0.010(6) -0.011(6)
C17 0.109(13) 0.098(11) 0.083(7) 0.032(10) 0.039(8) 0.006(8)
C18 0.080(13) 0.067(11) 0.080(8) -0.006(9) 0.013(8) 0.004(7)
C19 0.063(12) 0.085(10) 0.066(6) 0.010(9) -0.006(7) -0.008(6)
C20 0.057(11) 0.077(9) 0.068(6) 0.011(7) 0.009(6) 0.002(6)
C21 0.077(14) 0.141(12) 0.077(7) -0.008(9) -0.000(8) 0.003(7)
C22 0.092(14) 0.128(12) 0.072(7) -0.011(10) 0.010(8) -0.014(7)
C23 0.136(18) 0.165(14) 0.068(7) 0.016(12) 0.014(9) -0.007(8)
C24 0.130(17) 0.228(18) 0.056(7) 0.001(12) 0.005(8) -0.003(8)
C25 0.151(19) 0.31(2) 0.068(8) -0.018(15) 0.027(9) -0.015(10)
C26 0.22(3) 0.44(3) 0.105(11) -0.00(2) 0.058(15) 0.008(16)

loop_
_atom_type_symbol
_atom_type_description
_atom_type_scat_dispersion_real
_atom_type_scat_dispersion_imag
_atom_type_scat_source
C C 0.0171 0.0092
;
International Tables for Crystallography
(Vol. C, Tables 4.2.6.8 and 6.1.1.4)
;
H H 0.0000 0.0000
;
International Tables for Crystallography
(Vol. C, Table 6.1.1.4)
;
S S 0.3208 0.5631
;
International Tables for Crystallography
(Vol. C, Tables 4.2.6.8 and 6.1.1.4)
;

loop_
_geom_angle_atom_site_label_1
_geom_angle_atom_site_label_2
_geom_angle_atom_site_label_3
_geom_angle
_geom_angle_publ_flag
C11 S1 C14 90.1(5) yes
C9 S2 C12 89.7(5) yes
C2 C1 C14 118.5(10) yes
C1 C2 C3 117.6(9) yes
C1 C2 C15 120.0(10) yes
C3 C2 C15 122.4(9) yes
C2 C3 C4 124.0(9) yes
C3 C4 C13 119.0(10) yes
C6 C5 C10 117.3(10) yes
C5 C6 C7 125.8(11) yes
C6 C7 C8 117.1(10) yes
C6 C7 C21 122.2(11) yes
C8 C7 C21 120.5(11) yes
C7 C8 C9 118.5(11) yes
S2 C9 C8 123.6(9) yes
S2 C9 C10 113.5(7) yes
C8 C9 C10 122.9(10) yes
C5 C10 C9 118.3(8) yes
C5 C10 C11 131.3(10) yes
C9 C10 C11 110.4(9) yes
S1 C11 C10 133.4(10) yes
S1 C11 C12 112.6(8) yes
C10 C11 C12 114.0(10) yes
S2 C12 C11 112.4(8) yes
S2 C12 C13 132.7(10) yes
C11 C12 C13 114.9(11) yes
C4 C13 C12 133.0(11) yes
C4 C13 C14 118.1(8) yes
C12 C13 C14 108.9(9) yes
S1 C14 C1 123.7(8) yes
S1 C14 C13 113.5(6) yes
C1 C14 C13 122.7(9) yes
C2 C15 C16 122.2(9) yes
C2 C15 C20 120.9(10) yes
C16 C15 C20 116.9(8) yes
C15 C16 C17 120.4(9) yes
C16 C17 C18 121.7(12) yes
C17 C18 C19 119.6(11) yes
C18 C19 C20 119.3(10) yes
C15 C20 C19 122.1(10) yes
C7 C21 C22 115.2(10) yes
C21 C22 C23 112.7(10) yes
C22 C23 C24 114.1(11) yes
C23 C24 C25 109.7(12) yes
C24 C25 C26 113.5(14) yes
C2 C1 H1 120.777 no
C14 C1 H1 120.732 no
C2 C3 H2 117.966 no
C4 C3 H2 117.994 no
C3 C4 H3 120.496 no
C13 C4 H3 120.514 no
C6 C5 H4 121.386 no
C10 C5 H4 121.328 no
C5 C6 H5 117.083 no
C7 C6 H5 117.088 no
C7 C8 H6 120.725 no
C9 C8 H6 120.733 no
C15 C16 H7 119.794 no
C17 C16 H7 119.841 no
C16 C17 H8 119.157 no
C18 C17 H8 119.143 no
C17 C18 H9 120.182 no
C19 C18 H9 120.172 no
C18 C19 H10 120.370 no
C20 C19 H10 120.374 no
C15 C20 H11 118.916 no
C19 C20 H11 118.956 no
C7 C21 H12 108.501 no
C7 C21 H13 108.500 no
C22 C21 H12 108.476 no
C22 C21 H13 108.465 no
H12 C21 H13 107.492 no
C21 C22 H14 109.026 no
C21 C22 H15 109.034 no
C23 C22 H14 109.057 no
C23 C22 H15 109.058 no
H14 C22 H15 107.805 no
C22 C23 H16 108.716 no
C22 C23 H17 108.727 no
C24 C23 H16 108.723 no
C24 C23 H17 108.717 no
H16 C23 H17 107.633 no
C23 C24 H18 109.736 no
C23 C24 H19 109.735 no
C25 C24 H18 109.738 no
C25 C24 H19 109.747 no
H18 C24 H19 108.207 no
C24 C25 H20 108.871 no
C24 C25 H21 108.861 no
C26 C25 H20 108.865 no
C26 C25 H21 108.859 no
H20 C25 H21 107.714 no
C25 C26 H22 109.478 no
C25 C26 H23 109.467 no
C25 C26 H24 109.475 no
H22 C26 H23 109.476 no
H22 C26 H24 109.465 no
H23 C26 H24 109.466 no

loop_
_geom_bond_atom_site_label_1
_geom_bond_atom_site_label_2
_geom_bond_distance
_geom_bond_publ_flag
S1 C11 1.714(12) yes
S1 C14 1.788(9) yes
S2 C9 1.787(10) yes
S2 C12 1.719(12) yes
C1 C2 1.409(15) yes
C1 C14 1.387(12) yes
C2 C3 1.413(16) yes
C2 C15 1.463(13) yes
C3 C4 1.341(13) yes
C4 C13 1.413(14) yes
C5 C6 1.341(14) yes
C5 C10 1.427(14) yes
C6 C7 1.371(18) yes
C7 C8 1.403(16) yes
C7 C21 1.507(15) yes
C8 C9 1.386(13) yes
C9 C10 1.369(16) yes
C10 C11 1.426(13) yes
C11 C12 1.398(18) yes
C12 C13 1.437(13) yes
C13 C14 1.402(15) yes
C15 C16 1.371(15) yes
C15 C20 1.398(14) yes
C16 C17 1.402(14) yes
C17 C18 1.352(17) yes
C18 C19 1.360(17) yes
C19 C20 1.398(13) yes
C21 C22 1.478(18) yes
C22 C23 1.557(15) yes
C23 C24 1.47(2) yes
C24 C25 1.547(17) yes
C25 C26 1.44(3) yes
C1 H1 0.930 no
C3 H2 0.930 no
C4 H3 0.930 no
C5 H4 0.930 no
C6 H5 0.930 no
C8 H6 0.930 no
C16 H7 0.930 no
C17 H8 0.930 no
C18 H9 0.930 no
C19 H10 0.930 no
C20 H11 0.930 no
C21 H12 0.970 no
C21 H13 0.970 no
C22 H14 0.970 no
C22 H15 0.970 no
C23 H16 0.970 no
C23 H17 0.970 no
C24 H18 0.970 no
C24 H19 0.970 no
C25 H20 0.970 no
C25 H21 0.970 no
C26 H22 0.960 no
C26 H23 0.960 no
C26 H24 0.960 no

loop_
_geom_contact_atom_site_label_1
_geom_contact_atom_site_label_2
_geom_contact_distance
_geom_contact_publ_flag
_geom_contact_site_symmetry_2
S1 C5 3.549(10) no .
S2 C4 3.573(10) no .
C1 C4 2.819(16) no .
C1 C16 2.937(13) no .
C2 C13 2.817(13) no .
C3 C14 2.725(13) no .
C3 C20 2.966(13) no .
C5 C8 2.800(17) no .
C6 C9 2.691(15) no .
C6 C22 3.583(17) no .
C7 C10 2.802(14) no .
C8 C22 3.171(14) no .
C15 C18 2.805(15) no .
C16 C19 2.761(14) no .
C17 C20 2.712(17) no .
S1 S2 3.599(4) no 1_455
S1 C11 3.589(11) no 4_465
S1 C12 3.463(11) no 4_465
S1 C13 3.514(9) no 4_465
S2 S1 3.599(4) no 1_655
S2 C9 3.586(11) no 4_555
S2 C10 3.517(9) no 4_555
S2 C11 3.485(10) no 4_555
C9 S2 3.586(11) no 4_455
C10 S2 3.517(9) no 4_455
C11 S1 3.589(11) no 4_565
C11 S2 3.485(10) no 4_455
C12 S1 3.463(11) no 4_565
C13 S1 3.514(9) no 4_565
S1 H1 2.9361 no .
S1 H4 3.3445 no .
S2 H3 3.3680 no .
S2 H6 2.9330 no .
C1 H2 3.2468 no .
C1 H7 2.6481 no .
C2 H3 3.2660 no .
C2 H7 2.6478 no .
C2 H11 2.6359 no .
C3 H1 3.2638 no .
C3 H11 2.6528 no .
C6 H6 3.2165 no .
C6 H12 3.1183 no .
C6 H13 2.5577 no .
C6 H15 3.5342 no .
C7 H4 3.2458 no .
C7 H14 2.6779 no .
C7 H15 2.7381 no .
C8 H5 3.1999 no .
C8 H12 2.7275 no .
C8 H13 3.3016 no .
C8 H14 2.8686 no .
C8 H15 3.4950 no .
C9 H4 3.2480 no .
C10 H5 3.2002 no .
C10 H6 3.2525 no .
C11 H4 2.8653 no .
C12 H3 2.8754 no .
C13 H1 3.2828 no .
C13 H2 3.2082 no .
C14 H3 3.2606 no .
C15 H1 2.6567 no .
C15 H2 2.6651 no .
C15 H8 3.2358 no .
C15 H10 3.2808 no .
C16 H1 2.6602 no .
C16 H9 3.2432 no .
C16 H11 3.1995 no .
C17 H10 3.1863 no .
C18 H7 3.2343 no .
C18 H11 3.2113 no .
C19 H8 3.1800 no .
C20 H2 2.6649 no .
C20 H7 3.2087 no .
C20 H9 3.2238 no .
C21 H5 2.6374 no .
C21 H6 2.6910 no .
C21 H16 2.6771 no .
C21 H17 2.7439 no .
C22 H6 3.0597 no .
C22 H18 2.7208 no .
C22 H19 2.7355 no .
C23 H12 2.6548 no .
C23 H13 2.7184 no .
C23 H20 2.6226 no .
C23 H21 2.6586 no .
C24 H14 2.7029 no .
C24 H15 2.7678 no .
C24 H22 3.3277 no .
C24 H23 2.6870 no .
C24 H24 2.6872 no .
C25 H16 2.6095 no .
C25 H17 2.6252 no .
C26 H18 2.6971 no .
C26 H19 2.7308 no .
H1 H7 2.1463 no .
H2 H3 2.2494 no .
H2 H11 2.1390 no .
H4 H5 2.2486 no .
H5 H12 3.2961 no .
H5 H13 2.3221 no .
H5 H15 3.5639 no .
H6 H12 2.6896 no .
H6 H14 2.5270 no .
H6 H15 3.5481 no .
H7 H8 2.3179 no .
H8 H9 2.2725 no .
H9 H10 2.2972 no .
H10 H11 2.3182 no .
H12 H14 2.3354 no .
H12 H15 2.7900 no .
H12 H16 2.4401 no .
H12 H17 2.9606 no .
H13 H14 2.7904 no .
H13 H15 2.2859 no .
H13 H16 2.9532 no .
H13 H17 2.5793 no .
H14 H16 2.4123 no .
H14 H17 2.8530 no .
H14 H18 2.5268 no .
H14 H19 2.9703 no .
H15 H16 2.8527 no .
H15 H17 2.3593 no .
H15 H18 3.0494 no .
H15 H19 2.6124 no .
H16 H18 2.3143 no .
H16 H19 2.7909 no .
H16 H20 2.3955 no .
H16 H21 2.9009 no .
H17 H18 2.7910 no .
H17 H19 2.3026 no .
H17 H20 2.8690 no .
H17 H21 2.4507 no .
H18 H20 2.3969 no .
H18 H21 2.8532 no .
H18 H22 3.5748 no .
H18 H23 2.9610 no .
H18 H24 2.5243 no .
H19 H20 2.8529 no .
H19 H21 2.3696 no .
H19 H22 3.5991 no .
H19 H23 2.5603 no .
H19 H24 3.0136 no .
H20 H22 2.2616 no .
H20 H23 2.7643 no .
H20 H24 2.2771 no .
H21 H22 2.2615 no .
H21 H23 2.2771 no .
H21 H24 2.7642 no .
S1 H3 3.1574 no 1_455
S2 H4 3.2229 no 1_655
C1 H1 3.5101 no 4_565
C1 H3 3.3622 no 1_455
C1 H3 3.4869 no 4_455
C2 H1 3.4707 no 4_565
C2 H2 3.2322 no 4_455
C2 H3 3.5799 no 4_455
C2 H7 3.1441 no 4_565
C3 H1 3.4194 no 1_655
C3 H2 3.5023 no 4_455
C3 H3 3.3836 no 4_455
C3 H7 3.5706 no 4_565
C4 H1 3.3721 no 1_655
C4 H3 3.1413 no 4_455
C5 H4 3.1050 no 4_565
C6 H4 3.4440 no 4_565
C6 H6 3.5791 no 1_455
C6 H6 3.3402 no 4_455
C6 H14 3.5675 no 1_455
C6 H15 3.5093 no 4_465
C7 H5 3.5565 no 4_565
C7 H6 3.0932 no 4_455
C8 H4 3.5935 no 1_655
C8 H4 3.5628 no 4_565
C8 H6 3.2368 no 4_455
C9 H4 3.5176 no 1_655
C9 H4 3.1483 no 4_565
C10 H4 2.9360 no 4_565
C11 H4 3.5385 no 4_565
C13 H3 3.0101 no 4_455
C14 H3 3.4254 no 1_455
C14 H3 3.2085 no 4_455
C15 H2 3.4108 no 4_455
C15 H7 2.9642 no 4_565
C15 H8 3.5074 no 4_565
C15 H11 3.0904 no 4_455
C16 H7 3.0992 no 4_565
C16 H8 3.1683 no 4_565
C16 H11 3.4286 no 4_455
C17 H8 2.8991 no 4_565
C17 H9 3.2634 no 3_566
C17 H10 3.5918 no 2_556
C18 H8 3.0364 no 4_565
C18 H9 3.0961 no 3_566
C18 H10 3.5943 no 2_556
C18 H10 3.1940 no 3_666
C18 H10 3.0335 no 4_455
C18 H11 3.5101 no 4_455
C19 H8 3.3635 no 4_565
C19 H9 3.2177 no 3_666
C19 H10 3.1495 no 4_455
C19 H11 3.1680 no 4_455
C20 H2 3.4632 no 4_455
C20 H7 3.5851 no 4_565
C20 H8 3.5687 no 4_565
C20 H11 2.9238 no 4_455
C21 H6 3.5470 no 4_455
C21 H12 3.5809 no 4_455
C21 H16 3.5333 no 4_455
C22 H5 3.5571 no 4_565
C22 H12 3.3903 no 4_555
C23 H12 3.5242 no 4_555
C23 H19 3.4736 no 4_465
C24 H15 3.5797 no 4_565
C25 H22 3.5735 no 3_665
C25 H23 3.5056 no 4_465
C26 H20 3.5842 no 4_555
C26 H21 3.4405 no 3_665
C26 H22 3.1270 no 3_765
H1 C1 3.5101 no 4_465
H1 C2 3.4707 no 4_465
H1 C3 3.4194 no 1_455
H1 C4 3.3721 no 1_455
H1 H2 3.1162 no 1_455
H1 H3 3.0371 no 1_455
H2 C2 3.2322 no 4_555
H2 C3 3.5023 no 4_555
H2 C15 3.4108 no 4_555
H2 C20 3.4632 no 4_555
H2 H1 3.1162 no 1_655
H2 H11 3.2985 no 4_555
H3 S1 3.1574 no 1_655
H3 C1 3.3622 no 1_655
H3 C1 3.4869 no 4_555
H3 C2 3.5799 no 4_555
H3 C3 3.3836 no 4_555
H3 C4 3.1413 no 4_555
H3 C13 3.0101 no 4_555
H3 C14 3.4254 no 1_655
H3 C14 3.2085 no 4_555
H3 H1 3.0371 no 1_655
H3 H3 3.5634 no 4_455
H3 H3 3.5634 no 4_555
H4 S2 3.2229 no 1_455
H4 C5 3.1050 no 4_465
H4 C6 3.4440 no 4_465
H4 C8 3.5935 no 1_455
H4 C8 3.5628 no 4_465
H4 C9 3.5176 no 1_455
H4 C9 3.1483 no 4_465
H4 C10 2.9360 no 4_465
H4 C11 3.5385 no 4_465
H4 H4 3.4841 no 4_465
H4 H4 3.4841 no 4_565
H4 H6 3.3658 no 1_455
H5 C7 3.5565 no 4_465
H5 C22 3.5571 no 4_465
H5 H6 3.2594 no 1_455
H5 H14 2.7668 no 1_455
H5 H14 3.5933 no 4_465
H5 H15 2.7888 no 4_465
H6 C6 3.5791 no 1_655
H6 C6 3.3402 no 4_555
H6 C7 3.0932 no 4_555
H6 C8 3.2368 no 4_555
H6 C21 3.5470 no 4_555
H6 H4 3.3658 no 1_655
H6 H5 3.2594 no 1_655
H6 H6 3.5602 no 4_455
H6 H6 3.5602 no 4_555
H6 H12 3.1045 no 4_555
H7 C2 3.1441 no 4_465
H7 C3 3.5706 no 4_465
H7 C15 2.9642 no 4_465
H7 C16 3.0992 no 4_465
H7 C20 3.5851 no 4_465
H7 H7 3.2214 no 4_465
H7 H7 3.2214 no 4_565
H8 C15 3.5074 no 4_465
H8 C16 3.1683 no 4_465
H8 C17 2.8991 no 4_465
H8 C18 3.0364 no 4_465
H8 C19 3.3635 no 4_465
H8 C20 3.5687 no 4_465
H8 H8 3.1955 no 4_465
H8 H8 3.1955 no 4_565
H8 H9 3.5580 no 2_556
H8 H9 2.9045 no 3_566
H8 H9 3.4243 no 4_465
H8 H10 2.9845 no 2_556
H9 C17 3.2634 no 3_566
H9 C18 3.0961 no 3_566
H9 C19 3.2177 no 3_666
H9 H8 3.5580 no 2_546
H9 H8 2.9045 no 3_566
H9 H8 3.4243 no 4_565
H9 H9 2.5741 no 3_566
H9 H10 3.0109 no 2_556
H9 H10 2.7667 no 3_666
H9 H10 3.0383 no 4_455
H10 C17 3.5918 no 2_546
H10 C18 3.5943 no 2_546
H10 C18 3.1940 no 3_666
H10 C18 3.0335 no 4_555
H10 C19 3.1495 no 4_555
H10 H8 2.9845 no 2_546
H10 H9 3.0109 no 2_546
H10 H9 2.7667 no 3_666
H10 H9 3.0383 no 4_555
H10 H10 3.5563 no 3_666
H10 H10 3.2437 no 4_455
H10 H10 3.2437 no 4_555
H10 H11 3.5876 no 4_455
H11 C15 3.0904 no 4_555
H11 C16 3.4286 no 4_555
H11 C18 3.5101 no 4_555
H11 C19 3.1680 no 4_555
H11 C20 2.9238 no 4_555
H11 H2 3.2985 no 4_455
H11 H10 3.5876 no 4_555
H11 H11 3.2230 no 4_455
H11 H11 3.2230 no 4_555
H12 C21 3.5809 no 4_555
H12 C22 3.3903 no 4_455
H12 C23 3.5242 no 4_455
H12 H6 3.1045 no 4_455
H12 H12 3.2293 no 4_455
H12 H12 3.2293 no 4_555
H12 H13 3.1571 no 4_555
H12 H14 2.7488 no 4_455
H12 H16 2.9970 no 4_455
H12 H18 3.3399 no 4_455
H13 H12 3.1571 no 4_455
H13 H14 3.3502 no 1_455
H13 H15 3.1743 no 4_465
H13 H16 3.1475 no 4_455
H13 H18 2.6721 no 1_455
H14 C6 3.5675 no 1_655
H14 H5 2.7668 no 1_655
H14 H5 3.5933 no 4_565
H14 H12 2.7488 no 4_555
H14 H13 3.3502 no 1_655
H14 H15 3.4929 no 4_565
H15 C6 3.5093 no 4_565
H15 C24 3.5797 no 4_465
H15 H5 2.7888 no 4_565
H15 H13 3.1743 no 4_565
H15 H14 3.4929 no 4_465
H15 H15 3.4285 no 4_465
H15 H15 3.4285 no 4_565
H15 H18 3.2383 no 4_465
H15 H19 3.0349 no 4_465
H16 C21 3.5333 no 4_555
H16 H12 2.9970 no 4_555
H16 H13 3.1475 no 4_555
H16 H16 3.3981 no 4_455
H16 H16 3.3981 no 4_555
H16 H17 3.5665 no 4_555
H16 H18 2.9709 no 4_455
H16 H20 3.1286 no 4_455
H16 H24 3.4953 no 4_455
H17 H16 3.5665 no 4_455
H17 H18 3.3494 no 1_455
H17 H19 2.7996 no 4_465
H17 H20 3.3418 no 4_455
H17 H23 3.5173 no 4_465
H17 H24 2.7345 no 1_455
H18 H12 3.3399 no 4_555
H18 H13 2.6721 no 1_655
H18 H15 3.2383 no 4_565
H18 H16 2.9709 no 4_555
H18 H17 3.3494 no 1_655
H18 H19 3.4189 no 4_565
H19 C23 3.4736 no 4_565
H19 H15 3.0349 no 4_565
H19 H17 2.7996 no 4_565
H19 H18 3.4189 no 4_465
H19 H19 3.3217 no 4_465
H19 H19 3.3217 no 4_565
H19 H23 3.1034 no 4_465
H19 H24 3.2863 no 4_465
H20 C26 3.5842 no 4_455
H20 H16 3.1286 no 4_555
H20 H17 3.3418 no 4_555
H20 H20 3.4281 no 4_455
H20 H20 3.4281 no 4_555
H20 H22 3.5914 no 4_455
H20 H24 2.8955 no 4_455
H21 C26 3.4405 no 3_665
H21 H21 3.2165 no 3_665
H21 H22 2.6774 no 3_665
H21 H23 2.8117 no 4_465
H21 H24 3.3641 no 1_455
H22 C25 3.5735 no 3_665
H22 C26 3.1270 no 3_765
H22 H20 3.5914 no 4_555
H22 H21 2.6774 no 3_665
H22 H22 2.6772 no 3_765
H22 H23 3.2478 no 2_645
H22 H23 3.2904 no 3_765
H22 H24 2.9230 no 3_765
H23 C25 3.5056 no 4_565
H23 H17 3.5173 no 4_565
H23 H19 3.1034 no 4_565
H23 H21 2.8117 no 4_565
H23 H22 3.2478 no 2_655
H23 H22 3.2904 no 3_765
H23 H23 3.3871 no 4_465
H23 H23 3.3871 no 4_565
H24 H16 3.4953 no 4_555
H24 H17 2.7345 no 1_655
H24 H19 3.2863 no 4_565
H24 H20 2.8955 no 4_555
H24 H21 3.3641 no 1_655
H24 H22 2.9230 no 3_765

loop_
_geom_torsion_atom_site_label_1
_geom_torsion_atom_site_label_2
_geom_torsion_atom_site_label_3
_geom_torsion_atom_site_label_4
_geom_torsion
_geom_torsion_publ_flag
C11 S1 C14 C1 -177.0(7) no
C11 S1 C14 C13 -0.2(7) no
C14 S1 C11 C10 -180.0(10) no
C14 S1 C11 C12 -0.3(7) no
C9 S2 C12 C11 0.2(7) no
C9 S2 C12 C13 177.8(10) no
C12 S2 C9 C8 -176.2(8) no
C12 S2 C9 C10 1.2(7) no
C2 C1 C14 S1 178.4(7) no
C2 C1 C14 C13 1.8(14) no
C14 C1 C2 C3 -0.5(13) no
C14 C1 C2 C15 -177.3(8) no
C1 C2 C3 C4 0.2(14) no
C1 C2 C15 C16 -23.3(15) no
C1 C2 C15 C20 157.0(9) no
C3 C2 C15 C16 160.0(9) no
C3 C2 C15 C20 -19.7(15) no
C15 C2 C3 C4 176.9(8) no
C2 C3 C4 C13 -1.2(14) no
C3 C4 C13 C12 -177.9(9) no
C3 C4 C13 C14 2.4(13) no
C6 C5 C10 C9 1.1(13) no
C6 C5 C10 C11 -176.3(9) no
C10 C5 C6 C7 0.1(15) no
C5 C6 C7 C8 0.1(17) no
C5 C6 C7 C21 175.4(9) no
C6 C7 C8 C9 -1.6(15) no
C6 C7 C21 C22 118.7(12) no
C8 C7 C21 C22 -66.2(14) no
C21 C7 C8 C9 -177.0(9) no
C7 C8 C9 S2 -179.8(8) no
C7 C8 C9 C10 3.1(15) no
S2 C9 C10 C5 179.8(6) no
S2 C9 C10 C11 -2.2(10) no
C8 C9 C10 C5 -2.8(14) no
C8 C9 C10 C11 175.2(8) no
C5 C10 C11 S1 -0.2(18) no
C5 C10 C11 C12 -179.9(9) no
C9 C10 C11 S1 -177.8(9) no
C9 C10 C11 C12 2.5(12) no
S1 C11 C12 S2 178.7(6) no
S1 C11 C12 C13 0.7(12) no
C10 C11 C12 S2 -1.6(12) no
C10 C11 C12 C13 -179.6(8) no
S2 C12 C13 C4 2.0(18) no
S2 C12 C13 C14 -178.2(8) no
C11 C12 C13 C4 179.5(9) no
C11 C12 C13 C14 -0.7(12) no
C4 C13 C14 S1 -179.7(7) no
C4 C13 C14 C1 -2.8(13) no
C12 C13 C14 S1 0.5(10) no
C12 C13 C14 C1 177.4(8) no
C2 C15 C16 C17 -179.1(9) no
C2 C15 C20 C19 179.9(9) no
C16 C15 C20 C19 0.2(15) no
C20 C15 C16 C17 0.6(15) no
C15 C16 C17 C18 -1.5(17) no
C16 C17 C18 C19 1.7(19) no
C17 C18 C19 C20 -0.9(17) no
C18 C19 C20 C15 -0.0(16) no
C7 C21 C22 C23 175.6(9) no
C21 C22 C23 C24 -175.1(9) no
C22 C23 C24 C25 179.0(9) no
C23 C24 C25 C26 -177.5(11) no
